data_4312363
loop_
_publ_author_name
' Takashi Yoshimura '
' Keisuke Umakoshi '
' Yoichi Sasaki '

_publ_contact_author_address
;
        Division of Chemistry
    Graduate School of Science
    Hokkaido University
    Kita-ku, Sapporo 060-0810
    Japan
;
_publ_contact_author_email ' ysasaki@sci.hokudai.ac.jp '
_publ_contact_author_fax ' +81-11-706-3817 '
_publ_contact_author_name ' Prof. Yoichi Sasaki'
_publ_contact_author_phone ' +81-11-706-3447 '
_publ_section_title
;
 Structural Studies on the Stepwise Chelating Processes of Bidentate
 2-(Aminomethyl)pyridine and Tridentate Bis(2-pyridylmethyl)amine toward
 an Acetate-Bridged Dirhodium(II) Center
;
_journal_name_full 'Inorganic Chemistry'
_journal_page_first 7106
_journal_page_last 7115
_journal_paper_doi 10.1021/ic030093w
_journal_volume 42
_journal_year 2003
_chemical_formula_moiety 'C34 H32 F12 N6 O4 P2 Rh2 '
_chemical_formula_sum 'C69 H68 F24 N12 O9 P4 Rh4'
_chemical_formula_weight 1100.43
_space_group_IT_number 2
_symmetry_cell_setting triclinic
_symmetry_Int_Tables_number 2
_symmetry_space_group_name_Hall '-P 1'
_symmetry_space_group_name_H-M 'P -1'
_cell_angle_alpha 106.60(1)
_cell_angle_beta 91.77(1)
_cell_angle_gamma 87.07(1)
_cell_formula_units_Z 4
_cell_length_a 15.553(2)
_cell_length_b 21.871(3)
_cell_length_c 13.338(2)
_cell_measurement_reflns_used 25
_cell_measurement_temperature 296.2
_cell_measurement_theta_max 15.0
_cell_measurement_theta_min 11.1
_cell_volume 4341.6(11)
_computing_cell_refinement 'MSC/AFC Diffractometer Control'
_computing_data_collection 'MSC/AFC Diffractometer Control'
_computing_data_reduction teXsan
_computing_molecular_graphics ORTEP
_computing_publication_material teXsan
_computing_structure_refinement teXsan
_computing_structure_solution SIR92
_diffrn_ambient_temperature 296.2
_diffrn_measurement_device 'Rigaku AFC5R'
_diffrn_measurement_method '\w/2\q scans'
_diffrn_orient_matrix_UB_11 -0.01051
_diffrn_orient_matrix_UB_12 0.00454
_diffrn_orient_matrix_UB_13 0.07542
_diffrn_orient_matrix_UB_21 -0.02890
_diffrn_orient_matrix_UB_22 0.04295
_diffrn_orient_matrix_UB_23 0.00758
_diffrn_orient_matrix_UB_31 -0.05657
_diffrn_orient_matrix_UB_32 -0.02038
_diffrn_orient_matrix_UB_33 -0.01940
_diffrn_radiation_detector 'scintillation counter'
_diffrn_radiation_monochromator graphite
_diffrn_radiation_source 'Rigaku rotating anode'
_diffrn_radiation_type 'Mo K\a'
_diffrn_radiation_wavelength 0.71069
_diffrn_reflns_av_R_equivalents 0.023
_diffrn_reflns_av_sigmaI/netI 0.081
_diffrn_reflns_limit_h_max 20
_diffrn_reflns_limit_h_min 0
_diffrn_reflns_limit_k_max 28
_diffrn_reflns_limit_k_min -28
_diffrn_reflns_limit_l_max 17
_diffrn_reflns_limit_l_min -17
_diffrn_reflns_number 20658
_diffrn_reflns_reduction_process 'Lp corrections applied'
_diffrn_reflns_theta_max 27.50
_diffrn_reflns_theta_min 2.56
_diffrn_standards_decay_% -0.19
_diffrn_standards_interval_count 150
_diffrn_standards_number 3
_exptl_absorpt_coefficient_mu 0.929
_exptl_absorpt_correction_T_max 1.000
_exptl_absorpt_correction_T_min 0.761
_exptl_absorpt_correction_type '\y scans(North,Phillips & Mathews,1968)'
_exptl_crystal_colour 'orange red'
_exptl_crystal_density_diffrn 1.683
_exptl_crystal_density_meas ?
_exptl_crystal_description plate
_exptl_crystal_F_000 2188.00
_exptl_crystal_size_max 0.60
_exptl_crystal_size_mid 0.50
_exptl_crystal_size_min 0.10
_refine_diff_density_max 2.76
_refine_diff_density_min -0.68
_refine_ls_extinction_method none
_refine_ls_goodness_of_fit_obs 5.107
_refine_ls_hydrogen_treatment 'H atoms riding with U(H) = 1.2Ueq(C)'
_refine_ls_matrix_type full
_refine_ls_number_constraints 0
_refine_ls_number_parameters 1089
_refine_ls_number_reflns 10344
_refine_ls_number_restraints 0
_refine_ls_R_factor_obs 0.0699
_refine_ls_shift/esd_max 0.3370
_refine_ls_shift/esd_mean 0.0180
_refine_ls_structure_factor_coef F
_refine_ls_weighting_details 'w = 1/[\s^2^(Fo) + 0.000012|Fo|^2^]'
_refine_ls_weighting_scheme calc
_refine_ls_wR_factor_obs 0.0809
_reflns_number_observed 10344
_reflns_number_total 19922
_reflns_observed_criterion I>2.5sigma(I)
_cod_data_source_file ic030093w_5.cif
_cod_data_source_block '[Rh2(CH3COO)2(bpy)2(py)2](PF6)2.(0.5)CH3OH'
_cod_depositor_comments
;
The following automatic conversions were performed:

'_exptl_crystal_density_meas' value 'not measured' was changed to '?'
- the value is perceived as not measured.

Automatic conversion script
Id: cif_fix_values 3008 2015-01-20 13:52:24Z robertas 

The following automatic conversions were performed:

'_refine_ls_weighting_scheme' value 'w = 1/[\s^2^(Fo) +
0.000012|Fo|^2^]' was changed to 'calc'. New tag
'_refine_ls_weighting_details' was created. The value of the new tag
was set to 'w = 1/[\s^2^(Fo) + 0.000012|Fo|^2^]'.

Automatic conversion script
Id: cif_fix_values 3143 2015-03-26 13:38:13Z robertas 
;
_cod_original_cell_volume 4341(1)
_cod_original_sg_symbol_H-M 'P -1 '
_cod_original_formula_sum 'C69 H68 F24 N12 O9 P4 Rh4 '
_cod_database_code 4312363

loop_
_symmetry_equiv_pos_as_xyz
x,y,z
-x,-y,-z

loop_
_atom_site_aniso_label
_atom_site_aniso_U_11
_atom_site_aniso_U_22
_atom_site_aniso_U_33
_atom_site_aniso_U_12
_atom_site_aniso_U_13
_atom_site_aniso_U_23
Rh1 0.0354(7) 0.0408(8) 0.0435(7) -0.0029(6) 0.0009(6) 0.0132(6)
Rh2 0.0379(7) 0.0367(8) 0.0379(7) -0.0023(6) 0.0019(6) 0.0103(6)
Rh101 0.0382(8) 0.0491(9) 0.0394(7) -0.0044(6) 0.0051(6) 0.0109(6)
Rh102 0.0398(8) 0.0469(9) 0.0431(8) -0.0046(7) 0.0040(6) 0.0111(6)
P1 0.078(4) 0.078(4) 0.060(3) -0.004(3) 0.004(3) 0.023(3)
P2 0.088(4) 0.076(4) 0.079(4) -0.016(3) 0.009(3) 0.012(3)
P3 0.077(5) 0.069(5) 0.128(6) -0.008(3) -0.001(4) 0.017(4)
P4 0.059(3) 0.107(5) 0.084(4) 0.009(3) 0.002(3) 0.056(4)
F1 0.10(1) 0.27(2) 0.28(2) -0.04(1) -0.02(1) 0.14(2)
F2 0.38(3) 0.29(2) 0.09(1) -0.01(2) 0.01(1) 0.09(1)
F3 0.23(2) 0.067(10) 0.23(2) 0.01(1) 0.12(1) 0.02(1)
F4 0.21(2) 0.07(1) 0.19(2) 0.02(1) 0.04(1) 0.014(9)
F5 0.30(2) 0.16(1) 0.09(1) 0.00(1) 0.04(1) 0.05(1)
F6 0.07(1) 0.18(2) 0.55(4) -0.06(1) -0.08(2) 0.18(2)
F7 0.17(1) 0.25(2) 0.086(10) -0.06(1) -0.028(9) -0.01(1)
F8 0.37(2) 0.063(10) 0.25(2) 0.05(1) 0.18(2) 0.07(1)
F9 0.074(9) 0.15(1) 0.17(1) 0.006(8) 0.045(8) 0.025(10)
F10 0.20(2) 0.13(1) 0.18(1) -0.01(1) 0.00(1) 0.09(1)
F11 0.12(1) 0.20(2) 0.21(2) -0.05(1) 0.04(1) -0.03(1)
F12 0.17(1) 0.17(1) 0.082(9) 0.02(1) -0.036(9) 0.009(9)
F13 0.22(2) 0.38(3) 0.09(1) 0.01(2) -0.01(1) -0.06(2)
F14 0.08(1) 0.14(2) 0.41(3) 0.00(1) -0.03(1) 0.04(2)
F15 0.15(2) 0.14(2) 0.44(3) -0.02(1) 0.02(2) 0.17(2)
F16 0.10(1) 0.11(1) 0.30(2) -0.027(9) 0.00(1) 0.02(1)
F17 0.26(2) 0.15(2) 0.31(3) 0.07(1) 0.13(2) 0.14(2)
F18 0.25(2) 0.25(3) 0.19(2) 0.00(2) -0.05(2) 0.02(2)
F19 0.18(2) 0.28(2) 0.31(2) 0.06(2) 0.06(2) 0.26(2)
F20 0.19(2) 0.43(3) 0.13(1) 0.23(2) 0.10(1) 0.16(2)
F21 0.12(1) 0.27(2) 0.19(2) -0.06(1) -0.05(1) 0.07(2)
F22 0.18(2) 0.29(2) 0.15(1) 0.15(2) 0.04(1) 0.10(1)
F23 0.26(2) 0.23(2) 0.17(2) -0.08(2) -0.12(2) 0.02(1)
F24 0.12(1) 0.19(2) 0.27(2) 0.03(1) 0.04(1) 0.18(1)
O1 0.059(7) 0.053(8) 0.062(7) -0.006(6) -0.005(6) 0.030(6)
O2 0.046(7) 0.064(8) 0.051(7) -0.017(6) -0.010(5) 0.022(6)
O3 0.055(7) 0.042(7) 0.056(7) -0.003(6) 0.006(5) 0.001(5)
O4 0.043(6) 0.050(7) 0.049(6) -0.008(5) 0.008(5) 0.011(5)
O101 0.052(7) 0.043(7) 0.068(7) -0.007(6) 0.003(6) 0.018(6)
O102 0.042(7) 0.064(9) 0.085(9) -0.010(6) -0.018(6) 0.025(7)
O103 0.056(7) 0.076(8) 0.041(6) -0.020(6) 0.013(5) 0.003(6)
O104 0.065(8) 0.080(9) 0.050(7) -0.021(7) 0.026(6) 0.006(6)
N1 0.031(7) 0.046(8) 0.046(8) 0.002(6) 0.006(6) 0.009(6)
N2 0.036(7) 0.048(9) 0.047(8) -0.013(6) -0.004(6) 0.014(7)
N3 0.054(9) 0.044(9) 0.055(8) -0.001(7) 0.000(7) 0.016(7)
N4 0.043(8) 0.042(8) 0.038(7) -0.007(6) 0.002(6) 0.008(6)
N5 0.053(8) 0.034(8) 0.039(7) -0.007(6) -0.001(6) 0.013(6)
N6 0.051(8) 0.056(9) 0.033(7) 0.004(7) 0.008(6) 0.017(7)
N101 0.032(7) 0.051(9) 0.049(8) -0.008(6) 0.004(6) 0.016(7)
N102 0.039(7) 0.058(9) 0.036(7) -0.007(6) -0.003(6) 0.018(6)
N103 0.039(8) 0.063(10) 0.054(8) -0.001(7) 0.002(6) 0.019(7)
N104 0.053(9) 0.050(9) 0.037(7) -0.005(7) 0.001(6) 0.014(7)
N105 0.044(8) 0.044(8) 0.046(8) 0.001(6) 0.007(6) 0.013(7)
N106 0.039(9) 0.052(10) 0.067(9) -0.006(7) 0.004(7) 0.009(8)
C1 0.040(10) 0.06(1) 0.051(10) 0.003(8) 0.013(8) 0.009(9)
C2 0.05(1) 0.09(1) 0.08(1) 0.002(10) -0.023(9) 0.07(1)
C3 0.042(10) 0.05(1) 0.050(10) 0.009(8) 0.009(8) 0.022(9)
C4 0.07(1) 0.07(1) 0.05(1) 0.010(10) 0.030(9) -0.016(9)
C11 0.046(10) 0.07(1) 0.045(10) -0.001(8) 0.004(8) 0.022(9)
C12 0.06(1) 0.10(2) 0.06(1) -0.01(1) 0.00(1) 0.02(1)
C13 0.06(1) 0.12(2) 0.07(1) -0.02(1) 0.03(1) 0.01(1)
C14 0.05(1) 0.09(2) 0.08(1) 0.004(10) 0.015(10) 0.02(1)
C15 0.038(10) 0.04(1) 0.07(1) -0.006(8) 0.009(8) 0.004(9)
C16 0.037(9) 0.05(1) 0.06(1) -0.007(8) 0.000(8) 0.008(8)
C17 0.05(1) 0.07(1) 0.09(1) 0.012(9) 0.01(1) 0.04(1)
C18 0.07(1) 0.09(2) 0.09(2) 0.00(1) -0.01(1) 0.05(1)
C19 0.08(1) 0.11(2) 0.06(1) -0.02(1) -0.02(1) 0.05(1)
C20 0.06(1) 0.07(1) 0.048(10) -0.028(9) -0.014(8) 0.025(9)
C21 0.05(1) 0.06(1) 0.14(2) -0.01(1) -0.01(1) 0.02(1)
C22 0.08(1) 0.05(1) 0.17(2) 0.00(1) 0.03(1) 0.02(1)
C23 0.06(1) 0.06(1) 0.14(2) -0.02(1) 0.01(1) 0.03(1)
C24 0.03(1) 0.08(2) 0.27(3) 0.00(1) -0.02(1) 0.10(2)
C25 0.04(1) 0.07(2) 0.17(2) -0.01(1) -0.03(1) 0.05(1)
C31 0.05(1) 0.05(1) 0.06(1) 0.002(8) 0.003(8) 0.012(9)
C32 0.08(1) 0.08(2) 0.05(1) -0.01(1) 0.030(10) -0.01(1)
C33 0.10(2) 0.06(1) 0.09(2) 0.01(1) 0.04(1) -0.01(1)
C34 0.09(1) 0.06(1) 0.08(1) 0.02(1) 0.03(1) 0.02(1)
C35 0.042(10) 0.037(10) 0.05(1) -0.002(8) 0.010(8) 0.008(8)
C36 0.038(9) 0.030(10) 0.08(1) 0.001(7) -0.005(8) 0.023(9)
C37 0.06(1) 0.06(1) 0.09(1) 0.011(10) 0.02(1) 0.02(1)
C38 0.08(1) 0.07(2) 0.11(2) 0.00(1) -0.02(1) 0.05(1)
C39 0.09(2) 0.06(1) 0.06(1) -0.01(1) 0.00(1) 0.02(1)
C40 0.06(1) 0.04(1) 0.08(1) -0.009(9) -0.009(9) 0.019(9)
C41 0.07(1) 0.04(1) 0.06(1) 0.003(9) 0.005(9) 0.019(9)
C42 0.07(1) 0.04(1) 0.10(2) -0.03(1) 0.00(1) 0.01(1)
C43 0.11(2) 0.08(2) 0.06(1) -0.06(1) 0.01(1) 0.01(1)
C44 0.04(1) 0.11(2) 0.06(1) -0.02(1) 0.000(8) 0.03(1)
C45 0.06(1) 0.05(1) 0.05(1) 0.005(9) 0.002(9) 0.014(8)
C101 0.06(1) 0.05(1) 0.05(1) -0.004(10) 0.011(9) 0.010(9)
C102 0.05(1) 0.06(1) 0.11(1) 0.016(9) -0.01(1) 0.03(1)
C103 0.06(1) 0.09(2) 0.04(1) -0.01(1) 0.013(9) 0.014(10)
C104 0.09(1) 0.17(2) 0.028(9) -0.04(1) 0.029(9) -0.01(1)
C111 0.05(1) 0.09(1) 0.044(10) -0.013(9) -0.001(8) 0.039(10)
C112 0.06(1) 0.13(2) 0.07(1) -0.03(1) -0.03(1) 0.05(1)
C113 0.06(1) 0.14(2) 0.04(1) -0.01(1) 0.005(9) 0.03(1)
C114 0.05(1) 0.09(1) 0.05(1) -0.005(10) 0.010(8) 0.02(1)
C115 0.039(9) 0.05(1) 0.040(9) -0.010(8) 0.003(7) 0.015(8)
C116 0.029(8) 0.05(1) 0.052(10) -0.002(7) 0.005(7) 0.015(8)
C117 0.05(1) 0.06(1) 0.07(1) -0.008(9) 0.000(9) 0.026(10)
C118 0.06(1) 0.06(1) 0.08(1) 0.004(9) 0.00(1) 0.03(1)
C119 0.07(1) 0.07(1) 0.07(1) 0.00(1) -0.012(10) 0.03(1)
C120 0.05(1) 0.10(2) 0.036(9) 0.00(1) -0.006(8) 0.023(10)
C121 0.07(1) 0.08(1) 0.07(1) -0.01(1) 0.03(1) 0.02(1)
C122 0.11(2) 0.04(1) 0.08(1) -0.01(1) 0.00(1) -0.011(10)
C123 0.07(1) 0.06(1) 0.10(2) -0.02(1) 0.00(1) 0.01(1)
C124 0.06(1) 0.06(1) 0.08(1) -0.02(1) -0.001(10) 0.03(1)
C125 0.04(1) 0.09(2) 0.05(1) -0.003(10) 0.011(8) 0.015(10)
C131 0.08(1) 0.11(2) 0.04(1) -0.02(1) 0.008(10) 0.01(1)
C132 0.14(2) 0.07(2) 0.09(2) -0.02(1) -0.03(1) 0.03(1)
C133 0.13(2) 0.09(2) 0.06(1) -0.03(2) 0.02(1) -0.01(1)
C134 0.09(2) 0.06(1) 0.12(2) -0.01(1) 0.01(1) 0.03(1)
C135 0.05(1) 0.05(1) 0.05(1) -0.009(9) 0.021(9) -0.001(9)
C136 0.05(1) 0.04(1) 0.07(1) -0.011(8) 0.000(9) 0.021(9)
C137 0.09(2) 0.05(1) 0.09(2) 0.00(1) 0.01(1) -0.01(1)
C138 0.10(2) 0.07(2) 0.13(2) 0.01(1) -0.04(2) 0.04(2)
C139 0.12(2) 0.11(2) 0.07(1) -0.03(2) -0.04(1) 0.05(1)
C140 0.08(1) 0.05(1) 0.08(1) -0.01(1) -0.01(1) 0.03(1)
C141 0.04(1) 0.07(2) 0.30(4) -0.02(1) 0.00(2) 0.05(2)
C142 0.10(2) 0.08(2) 0.25(3) -0.03(2) 0.01(2) 0.04(2)
C143 0.06(2) 0.15(3) 0.12(2) -0.05(2) 0.00(1) -0.01(2)
C144 0.06(2) 0.20(3) 0.14(2) -0.05(2) -0.03(1) 0.10(2)
C145 0.10(2) 0.09(2) 0.10(2) -0.04(1) 0.00(1) 0.05(1)

loop_
_atom_site_label
_atom_site_fract_x
_atom_site_fract_y
_atom_site_fract_z
_atom_site_U_iso_or_equiv
_atom_site_thermal_displace_type
_atom_site_calc_flag
_atom_site_calc_attached_atom
_atom_site_occupancy
_atom_site_refinement_flags
Rh1 -0.37778(7) 0.35765(6) 0.46793(9) 0.0396(4) Uani d . 1.00 .
Rh2 -0.49498(7) 0.27414(6) 0.43284(9) 0.0375(4) Uani d . 1.00 .
Rh101 0.17154(8) 0.31669(6) 0.01137(9) 0.0424(4) Uani d . 1.00 .
Rh102 0.05495(8) 0.23204(6) -0.03776(9) 0.0434(4) Uani d . 1.00 .
P1 0.5675(4) 0.3219(3) 0.9548(4) 0.071(2) Uani d . 1.00 .
P2 0.5484(4) 0.0129(3) 0.8202(5) 0.082(2) Uani d . 1.00 .
P3 0.9741(4) 0.0755(3) 0.2741(6) 0.094(3) Uani d . 1.00 .
P4 -0.9955(4) 0.3790(3) 0.6119(5) 0.078(2) Uani d . 1.00 .
F1 0.6642(9) 0.3340(9) 0.964(2) 0.204(10) Uani d . 1.00 .
F2 0.568(1) 0.3169(10) 1.063(1) 0.25(1) Uani d . 1.00 .
F3 0.547(1) 0.3938(6) 0.989(1) 0.178(7) Uani d . 1.00 .
F4 0.5844(10) 0.2491(6) 0.915(1) 0.162(7) Uani d . 1.00 .
F5 0.584(1) 0.3272(7) 0.846(1) 0.182(8) Uani d . 1.00 .
F6 0.4738(8) 0.3139(8) 0.944(2) 0.25(1) Uani d . 1.00 .
F7 0.5757(9) 0.0437(8) 0.9346(10) 0.179(7) Uani d . 1.00 .
F8 0.534(1) 0.0828(6) 0.807(1) 0.220(9) Uani d . 1.00 .
F9 0.4528(7) 0.0207(6) 0.855(1) 0.135(6) Uani d . 1.00 .
F10 0.5556(9) -0.0579(7) 0.829(1) 0.156(7) Uani d . 1.00 .
F11 0.6412(9) 0.0069(8) 0.783(1) 0.194(8) Uani d . 1.00 .
F12 0.5196(9) -0.0198(7) 0.7063(9) 0.146(6) Uani d . 1.00 .
F13 0.978(1) 0.118(1) 0.377(1) 0.26(1) Uani d . 1.00 .
F14 0.8808(9) 0.0913(8) 0.277(2) 0.223(9) Uani d . 1.00 .
F15 0.961(1) 0.0139(8) 0.285(2) 0.23(1) Uani d . 1.00 .
F16 1.0740(9) 0.0601(6) 0.269(1) 0.175(7) Uani d . 1.00 .
F17 0.985(1) 0.1357(9) 0.240(2) 0.22(1) Uani d . 1.00 .
F18 0.978(1) 0.040(1) 0.155(2) 0.24(1) Uani d . 1.00 .
F19 -0.999(1) 0.3309(9) 0.674(2) 0.222(10) Uani d . 1.00 .
F20 -1.071(1) 0.4140(10) 0.665(1) 0.240(9) Uani d . 1.00 .
F21 -1.0570(9) 0.3431(9) 0.524(1) 0.194(9) Uani d . 1.00 .
F22 -0.920(1) 0.3400(9) 0.553(1) 0.204(9) Uani d . 1.00 .
F23 -0.932(1) 0.4146(9) 0.693(1) 0.227(10) Uani d . 1.00 .
F24 -0.9918(8) 0.4260(7) 0.548(1) 0.170(7) Uani d . 1.00 .
O1 -0.4545(6) 0.4014(5) 0.3781(8) 0.055(4) Uani d . 1.00 .
O2 -0.5504(6) 0.3244(5) 0.3381(7) 0.052(4) Uani d . 1.00 .
O3 -0.4491(6) 0.4047(5) 0.5980(7) 0.053(3) Uani d . 1.00 .
O4 -0.5549(6) 0.3356(5) 0.5594(7) 0.048(3) Uani d . 1.00 .
O101 0.0763(6) 0.3781(5) -0.0174(8) 0.053(4) Uani d . 1.00 .
O102 -0.0204(6) 0.3046(6) -0.0669(8) 0.063(4) Uani d . 1.00 .
O103 0.1254(6) 0.3362(5) 0.1607(7) 0.059(4) Uani d . 1.00 .
O104 0.0199(7) 0.2676(6) 0.1151(8) 0.066(4) Uani d . 1.00 .
O201 0.785(2) 0.486(2) 0.188(2) 0.32(2) Uiso d . 1.00 .
N1 -0.2990(7) 0.3150(6) 0.3509(9) 0.042(4) Uani d . 1.00 .
N2 -0.2972(7) 0.3119(6) 0.5447(9) 0.043(4) Uani d . 1.00 .
N3 -0.3017(8) 0.4434(6) 0.4981(9) 0.051(4) Uani d . 1.00 .
N4 -0.4315(7) 0.2104(6) 0.3200(9) 0.042(4) Uani d . 1.00 .
N5 -0.4436(7) 0.2170(5) 0.5112(9) 0.042(4) Uani d . 1.00 .
N6 -0.6194(8) 0.2216(6) 0.4066(8) 0.046(4) Uani d . 1.00 .
N101 0.2222(7) 0.2954(6) -0.1302(9) 0.043(4) Uani d . 1.00 .
N102 0.2690(7) 0.2582(6) 0.0318(9) 0.043(4) Uani d . 1.00 .
N103 0.2459(8) 0.4040(6) 0.0661(9) 0.051(4) Uani d . 1.00 .
N104 0.0870(8) 0.1908(6) -0.1842(9) 0.046(4) Uani d . 1.00 .
N105 0.1269(7) 0.1586(6) -0.0209(10) 0.044(4) Uani d . 1.00 .
N106 -0.0626(8) 0.1742(7) -0.063(1) 0.054(5) Uani d . 1.00 .
C1 -0.5228(10) 0.3763(8) 0.328(1) 0.050(5) Uani d . 1.00 .
C2 -0.5665(10) 0.4101(8) 0.256(1) 0.068(6) Uani d . 1.00 .
C3 -0.5214(10) 0.3852(8) 0.617(1) 0.047(5) Uani d . 1.00 .
C4 -0.564(1) 0.4241(8) 0.714(1) 0.069(6) Uani d . 1.00 .
C11 -0.2998(9) 0.3254(8) 0.258(1) 0.052(5) Uani d . 1.00 .
C12 -0.239(1) 0.2976(10) 0.184(1) 0.072(7) Uani d . 1.00 .
C13 -0.178(1) 0.256(1) 0.206(1) 0.087(8) Uani d . 1.00 .
C14 -0.174(1) 0.2443(9) 0.304(1) 0.073(7) Uani d . 1.00 .
C15 -0.2362(10) 0.2757(7) 0.376(1) 0.051(5) Uani d . 1.00 .
C16 -0.2371(9) 0.2716(7) 0.488(1) 0.048(5) Uani d . 1.00 .
C17 -0.182(1) 0.2337(8) 0.531(2) 0.067(7) Uani d . 1.00 .
C18 -0.186(1) 0.2382(10) 0.629(2) 0.077(8) Uani d . 1.00 .
C19 -0.244(1) 0.280(1) 0.692(1) 0.078(7) Uani d . 1.00 .
C20 -0.3012(10) 0.3172(8) 0.648(1) 0.056(6) Uani d . 1.00 .
C21 -0.343(1) 0.4989(9) 0.500(2) 0.085(8) Uani d . 1.00 .
C22 -0.302(1) 0.5545(9) 0.515(2) 0.099(8) Uani d . 1.00 .
C23 -0.212(1) 0.5535(9) 0.527(2) 0.088(8) Uani d . 1.00 .
C24 -0.172(1) 0.498(1) 0.524(2) 0.118(10) Uani d . 1.00 .
C25 -0.216(1) 0.4432(9) 0.506(2) 0.089(8) Uani d . 1.00 .
C31 -0.4284(10) 0.2112(8) 0.220(1) 0.055(5) Uani d . 1.00 .
C32 -0.381(1) 0.1660(10) 0.146(1) 0.075(7) Uani d . 1.00 .
C33 -0.333(1) 0.1206(9) 0.178(2) 0.087(8) Uani d . 1.00 .
C34 -0.338(1) 0.1179(8) 0.276(1) 0.075(7) Uani d . 1.00 .
C35 -0.3877(9) 0.1634(7) 0.346(1) 0.045(5) Uani d . 1.00 .
C36 -0.3978(9) 0.1668(7) 0.454(1) 0.049(5) Uani d . 1.00 .
C37 -0.364(1) 0.1226(8) 0.503(2) 0.072(7) Uani d . 1.00 .
C38 -0.380(1) 0.1270(10) 0.607(2) 0.081(8) Uani d . 1.00 .
C39 -0.429(1) 0.1766(9) 0.663(1) 0.072(7) Uani d . 1.00 .
C40 -0.459(1) 0.2228(8) 0.612(1) 0.060(6) Uani d . 1.00 .
C41 -0.629(1) 0.1590(8) 0.385(1) 0.055(6) Uani d . 1.00 .
C42 -0.706(1) 0.1311(9) 0.368(2) 0.073(7) Uani d . 1.00 .
C43 -0.780(1) 0.167(1) 0.376(1) 0.084(8) Uani d . 1.00 .
C44 -0.776(1) 0.229(1) 0.398(1) 0.069(7) Uani d . 1.00 .
C45 -0.694(1) 0.2577(8) 0.413(1) 0.056(6) Uani d . 1.00 .
C101 -0.001(1) 0.3618(8) -0.048(1) 0.056(6) Uani d . 1.00 .
C102 -0.066(1) 0.4106(8) -0.065(1) 0.072(6) Uani d . 1.00 .
C103 0.060(1) 0.3111(9) 0.182(1) 0.064(6) Uani d . 1.00 .
C104 0.025(1) 0.337(1) 0.292(1) 0.101(8) Uani d . 1.00 .
C111 0.1971(10) 0.3246(8) -0.203(1) 0.058(6) Uani d . 1.00 .
C112 0.239(1) 0.304(1) -0.298(1) 0.080(8) Uani d . 1.00 .
C113 0.304(1) 0.257(1) -0.321(1) 0.078(7) Uani d . 1.00 .
C114 0.3300(10) 0.2294(8) -0.243(1) 0.065(6) Uani d . 1.00 .
C115 0.2876(9) 0.2507(7) -0.146(1) 0.041(5) Uani d . 1.00 .
C116 0.3135(9) 0.2285(7) -0.055(1) 0.043(5) Uani d . 1.00 .
C117 0.3784(10) 0.1829(8) -0.054(1) 0.058(6) Uani d . 1.00 .
C118 0.398(1) 0.1691(8) 0.038(1) 0.065(6) Uani d . 1.00 .
C119 0.356(1) 0.2006(9) 0.126(1) 0.067(7) Uani d . 1.00 .
C120 0.292(1) 0.2438(9) 0.119(1) 0.063(6) Uani d . 1.00 .
C121 0.212(1) 0.4578(9) 0.144(1) 0.073(7) Uani d . 1.00 .
C122 0.249(1) 0.5156(8) 0.176(1) 0.080(7) Uani d . 1.00 .
C123 0.319(1) 0.5243(9) 0.128(2) 0.076(7) Uani d . 1.00 .
C124 0.354(1) 0.4759(9) 0.051(1) 0.064(6) Uani d . 1.00 .
C125 0.316(1) 0.4155(9) 0.022(1) 0.063(6) Uani d . 1.00 .
C131 0.056(1) 0.2130(10) -0.262(1) 0.078(7) Uani d . 1.00 .
C132 0.072(2) 0.178(1) -0.367(2) 0.098(9) Uani d . 1.00 .
C133 0.120(2) 0.125(1) -0.387(2) 0.097(9) Uani d . 1.00 .
C134 0.153(1) 0.1038(9) -0.298(2) 0.087(8) Uani d . 1.00 .
C135 0.1355(10) 0.1389(8) -0.198(1) 0.054(6) Uani d . 1.00 .
C136 0.1595(10) 0.1210(8) -0.106(1) 0.050(5) Uani d . 1.00 .
C137 0.216(1) 0.0676(9) -0.103(2) 0.083(7) Uani d . 1.00 .
C138 0.231(1) 0.053(1) -0.014(2) 0.096(9) Uani d . 1.00 .
C139 0.193(2) 0.093(1) 0.074(2) 0.097(9) Uani d . 1.00 .
C140 0.142(1) 0.1434(8) 0.066(1) 0.068(7) Uani d . 1.00 .
C141 -0.062(1) 0.115(1) -0.065(2) 0.14(1) Uani d . 1.00 .
C142 -0.136(2) 0.081(1) -0.075(2) 0.14(1) Uani d . 1.00 .
C143 -0.214(1) 0.109(1) -0.095(2) 0.11(1) Uani d . 1.00 .
C144 -0.215(1) 0.172(2) -0.098(2) 0.12(1) Uani d . 1.00 .
C145 -0.138(2) 0.1986(10) -0.084(2) 0.090(8) Uani d . 1.00 .
C201 0.868(4) 0.461(3) 0.216(4) 0.41(3) Uiso d . 1.00 .
H11 -0.3450 0.3546 0.2409 0.0640 Uiso calc . 1.00 .
H12 -0.2392 0.3063 0.1150 0.0854 Uiso calc . 1.00 .
H13 -0.1348 0.2358 0.1547 0.1014 Uiso calc . 1.00 .
H14 -0.1279 0.2152 0.3227 0.0884 Uiso calc . 1.00 .
H17 -0.3068 0.0833 0.2990 0.0879 Uiso calc . 1.00 .
H18 -0.1463 0.2121 0.6601 0.0922 Uiso calc . 1.00 .
H19 -0.2458 0.2852 0.7676 0.0916 Uiso calc . 1.00 .
H20 -0.3451 0.3477 0.6924 0.0670 Uiso calc . 1.00 .
H21 -0.4067 0.4995 0.4901 0.0936 Uiso calc . 1.00 .
H22 -0.3353 0.5942 0.5150 0.1080 Uiso calc . 1.00 .
H23 -0.1810 0.5927 0.5366 0.0971 Uiso calc . 1.00 .
H24 -0.1093 0.4969 0.5346 0.1261 Uiso calc . 1.00 .
H25 -0.1847 0.4012 0.4967 0.1045 Uiso calc . 1.00 .
H31 -0.4602 0.2461 0.1986 0.0657 Uiso calc . 1.00 .
H32 -0.3830 0.1659 0.0712 0.0877 Uiso calc . 1.00 .
H33 -0.2946 0.0899 0.1280 0.0980 Uiso calc . 1.00 .
H34 -0.1401 0.2024 0.4858 0.0799 Uiso calc . 1.00 .
H37 -0.3280 0.0857 0.4629 0.0805 Uiso calc . 1.00 .
H38 -0.3582 0.0938 0.6393 0.0912 Uiso calc . 1.00 .
H39 -0.4422 0.1804 0.7361 0.0868 Uiso calc . 1.00 .
H40 -0.4941 0.2608 0.6521 0.0686 Uiso calc . 1.00 .
H41 -0.5756 0.1310 0.3803 0.0682 Uiso calc . 1.00 .
H42 -0.7096 0.0845 0.3502 0.0827 Uiso calc . 1.00 .
H43 -0.8371 0.1479 0.3642 0.0982 Uiso calc . 1.00 .
H44 -0.8306 0.2572 0.4052 0.0800 Uiso calc . 1.00 .
H45 -0.6909 0.3050 0.4281 0.0691 Uiso calc . 1.00 .
H111 0.1510 0.3599 -0.1885 0.0727 Uiso calc . 1.00 .
H112 0.2208 0.3251 -0.3527 0.0933 Uiso calc . 1.00 .
H113 0.3296 0.2449 -0.3894 0.0918 Uiso calc . 1.00 .
H114 0.3775 0.1958 -0.2551 0.0793 Uiso calc . 1.00 .
H117 0.4102 0.1611 -0.1193 0.0681 Uiso calc . 1.00 .
H118 0.4449 0.1354 0.0397 0.0777 Uiso calc . 1.00 .
H119 0.3712 0.1911 0.1925 0.0810 Uiso calc . 1.00 .
H120 0.2616 0.2654 0.1837 0.0768 Uiso calc . 1.00 .
H121 0.1565 0.4527 0.1757 0.0836 Uiso calc . 1.00 .
H122 0.2231 0.5499 0.2337 0.0926 Uiso calc . 1.00 .
H123 0.3459 0.5654 0.1486 0.0852 Uiso calc . 1.00 .
H124 0.4057 0.4824 0.0149 0.0759 Uiso calc . 1.00 .
H125 0.3424 0.3801 -0.0332 0.0738 Uiso calc . 1.00 .
H131 0.0218 0.2552 -0.2467 0.0960 Uiso calc . 1.00 .
H132 0.0460 0.1909 -0.4265 0.1086 Uiso calc . 1.00 .
H133 0.1320 0.0996 -0.4608 0.1115 Uiso calc . 1.00 .
H134 0.1891 0.0623 -0.3138 0.0946 Uiso calc . 1.00 .
H137 0.2439 0.0408 -0.1677 0.0947 Uiso calc . 1.00 .
H138 0.2694 0.0165 -0.0089 0.1094 Uiso calc . 1.00 .
H139 0.2019 0.0838 0.1430 0.1093 Uiso calc . 1.00 .
H140 0.1133 0.1700 0.1312 0.0840 Uiso calc . 1.00 .
H141 -0.0052 0.0944 -0.0550 0.1596 Uiso calc . 1.00 .
H142 -0.1321 0.0370 -0.0680 0.1624 Uiso calc . 1.00 .
H143 -0.2664 0.0866 -0.1068 0.1247 Uiso calc . 1.00 .
H144 -0.2690 0.1959 -0.1110 0.1385 Uiso calc . 1.00 .
H145 -0.1372 0.2426 -0.0891 0.1021 Uiso calc . 1.00 .

loop_
_atom_type_symbol
_atom_type_oxidation_number
_atom_type_number_in_cell
_atom_type_scat_dispersion_real
_atom_type_scat_dispersion_imag
_atom_type_scat_source
C 0 138 0.003 0.002
;International Tables for Crystallography
(1992, Vol. C, Tables 4.2.6.8 and 6.1.1.1)
;
H 0 136 0.000 0.000
;International Tables for Crystallography
(1992, Vol. C, Table 6.1.1.2)
;
O 0 18 0.011 0.006
;International Tables for Crystallography
(1992, Vol. C, Tables 4.2.6.8 and 6.1.1.1)
;
N 0 24 0.006 0.003
;International Tables for Crystallography
(1992, Vol. C, Tables 4.2.6.8 and 6.1.1.1)
;
P 0 8 0.102 0.094
;International Tables for Crystallography
(1992, Vol. C, Tables 4.2.6.8 and 6.1.1.1)
;
F 0 48 0.017 0.010
;International Tables for Crystallography
(1992, Vol. C, Tables 4.2.6.8 and 6.1.1.1)
;
Rh 0 8 -1.118 0.919
;International Tables for Crystallography
(1992, Vol. C, Tables 4.2.6.8 and 6.1.1.1)
;

loop_
_geom_angle_atom_site_label_1
_geom_angle_atom_site_label_2
_geom_angle_atom_site_label_3
_geom_angle
_geom_angle_site_symmetry_1
_geom_angle_site_symmetry_2
_geom_angle_site_symmetry_3
_geom_angle_publ_flag
RH2 RH1 O1 85.4(3) 1_555 1_555 1_555 yes
RH2 RH1 O3 85.1(3) 1_555 1_555 1_555 yes
RH2 RH1 N1 99.4(3) 1_555 1_555 1_555 yes
RH2 RH1 N2 95.4(3) 1_555 1_555 1_555 yes
RH2 RH1 N3 167.6(3) 1_555 1_555 1_555 yes
O1 RH1 O3 89.8(4) 1_555 1_555 1_555 yes
O1 RH1 N1 93.8(4) 1_555 1_555 1_555 yes
O1 RH1 N2 175.2(4) 1_555 1_555 1_555 yes
O1 RH1 N3 84.5(4) 1_555 1_555 1_555 yes
O3 RH1 N1 174.5(4) 1_555 1_555 1_555 yes
O3 RH1 N2 95.0(4) 1_555 1_555 1_555 yes
O3 RH1 N3 87.8(4) 1_555 1_555 1_555 yes
N1 RH1 N2 81.4(5) 1_555 1_555 1_555 yes
N1 RH1 N3 88.4(5) 1_555 1_555 1_555 yes
N2 RH1 N3 95.3(5) 1_555 1_555 1_555 yes
RH1 RH2 O2 85.0(3) 1_555 1_555 1_555 yes
RH1 RH2 O4 85.2(3) 1_555 1_555 1_555 yes
RH1 RH2 N4 95.0(3) 1_555 1_555 1_555 yes
RH1 RH2 N5 99.3(3) 1_555 1_555 1_555 yes
RH1 RH2 N6 166.3(3) 1_555 1_555 1_555 yes
O2 RH2 O4 90.0(4) 1_555 1_555 1_555 yes
O2 RH2 N4 95.6(4) 1_555 1_555 1_555 yes
O2 RH2 N5 173.6(4) 1_555 1_555 1_555 yes
O2 RH2 N6 85.1(4) 1_555 1_555 1_555 yes
O4 RH2 N4 174.4(4) 1_555 1_555 1_555 yes
O4 RH2 N5 95.0(4) 1_555 1_555 1_555 yes
O4 RH2 N6 85.4(4) 1_555 1_555 1_555 yes
N4 RH2 N5 79.4(5) 1_555 1_555 1_555 yes
N4 RH2 N6 95.3(4) 1_555 1_555 1_555 yes
N5 RH2 N6 91.4(4) 1_555 1_555 1_555 yes
RH102 RH101 O101 85.0(3) 1_555 1_555 1_555 yes
RH102 RH101 O103 85.0(3) 1_555 1_555 1_555 yes
RH102 RH101 N101 96.0(3) 1_555 1_555 1_555 yes
RH102 RH101 N102 97.0(3) 1_555 1_555 1_555 yes
RH102 RH101 N103 167.1(3) 1_555 1_555 1_555 yes
O101 RH101 O103 87.9(4) 1_555 1_555 1_555 yes
O101 RH101 N101 95.4(4) 1_555 1_555 1_555 yes
O101 RH101 N102 176.1(4) 1_555 1_555 1_555 yes
O101 RH101 N103 83.9(4) 1_555 1_555 1_555 yes
O103 RH101 N101 176.7(5) 1_555 1_555 1_555 yes
O103 RH101 N102 95.7(4) 1_555 1_555 1_555 yes
O103 RH101 N103 87.9(4) 1_555 1_555 1_555 yes
N101 RH101 N102 81.1(5) 1_555 1_555 1_555 yes
N101 RH101 N103 91.7(4) 1_555 1_555 1_555 yes
N102 RH101 N103 94.5(4) 1_555 1_555 1_555 yes
RH101 RH102 O102 84.0(3) 1_555 1_555 1_555 yes
RH101 RH102 O104 84.8(3) 1_555 1_555 1_555 yes
RH101 RH102 N104 98.8(3) 1_555 1_555 1_555 yes
RH101 RH102 N105 97.8(3) 1_555 1_555 1_555 yes
RH101 RH102 N106 169.0(4) 1_555 1_555 1_555 yes
O102 RH102 O104 87.0(5) 1_555 1_555 1_555 yes
O102 RH102 N104 96.3(5) 1_555 1_555 1_555 yes
O102 RH102 N105 175.7(5) 1_555 1_555 1_555 yes
O102 RH102 N106 87.9(5) 1_555 1_555 1_555 yes
O104 RH102 N104 175.3(5) 1_555 1_555 1_555 yes
O104 RH102 N105 97.0(5) 1_555 1_555 1_555 yes
O104 RH102 N106 87.3(4) 1_555 1_555 1_555 yes
N104 RH102 N105 79.6(5) 1_555 1_555 1_555 yes
N104 RH102 N106 89.5(5) 1_555 1_555 1_555 yes
N105 RH102 N106 90.8(5) 1_555 1_555 1_555 yes
F1 P1 F2 90(1) 1_555 1_555 1_555 no
F1 P1 F3 89.9(9) 1_555 1_555 1_555 no
F1 P1 F4 92.2(9) 1_555 1_555 1_555 no
F1 P1 F5 79.3(9) 1_555 1_555 1_555 no
F1 P1 F6 176(1) 1_555 1_555 1_555 no
F2 P1 F3 93.4(10) 1_555 1_555 1_555 no
F2 P1 F4 89.2(10) 1_555 1_555 1_555 no
F2 P1 F5 169(1) 1_555 1_555 1_555 no
F2 P1 F6 91(1) 1_555 1_555 1_555 no
F3 P1 F4 176(1) 1_555 1_555 1_555 no
F3 P1 F5 88.2(8) 1_555 1_555 1_555 no
F3 P1 F6 87.1(9) 1_555 1_555 1_555 no
F4 P1 F5 89.7(8) 1_555 1_555 1_555 no
F4 P1 F6 90.7(9) 1_555 1_555 1_555 no
F5 P1 F6 98(1) 1_555 1_555 1_555 no
F7 P2 F8 88.4(9) 1_555 1_555 1_555 no
F7 P2 F9 89.0(8) 1_555 1_555 1_555 no
F7 P2 F10 94.7(9) 1_555 1_555 1_555 no
F7 P2 F11 92.5(9) 1_555 1_555 1_555 no
F7 P2 F12 178.1(10) 1_555 1_555 1_555 no
F8 P2 F9 85.5(8) 1_555 1_555 1_555 no
F8 P2 F10 175(1) 1_555 1_555 1_555 no
F8 P2 F11 92.4(9) 1_555 1_555 1_555 no
F8 P2 F12 93.2(9) 1_555 1_555 1_555 no
F9 P2 F10 91.3(8) 1_555 1_555 1_555 no
F9 P2 F11 177(1) 1_555 1_555 1_555 no
F9 P2 F12 90.0(8) 1_555 1_555 1_555 no
F10 P2 F11 90.7(9) 1_555 1_555 1_555 no
F10 P2 F12 83.7(8) 1_555 1_555 1_555 no
F11 P2 F12 88.5(8) 1_555 1_555 1_555 no
F13 P3 F14 86(1) 1_555 1_555 1_555 no
F13 P3 F15 106(1) 1_555 1_555 1_555 no
F13 P3 F16 94(1) 1_555 1_555 1_555 no
F13 P3 F17 83(1) 1_555 1_555 1_555 no
F13 P3 F18 168(1) 1_555 1_555 1_555 no
F14 P3 F15 91.7(10) 1_555 1_555 1_555 no
F14 P3 F16 178(1) 1_555 1_555 1_555 no
F14 P3 F17 87.2(10) 1_555 1_555 1_555 no
F14 P3 F18 96(1) 1_555 1_555 1_555 no
F15 P3 F16 89.9(9) 1_555 1_555 1_555 no
F15 P3 F17 169(1) 1_555 1_555 1_555 no
F15 P3 F18 84(1) 1_555 1_555 1_555 no
F16 P3 F17 91.1(9) 1_555 1_555 1_555 no
F16 P3 F18 82.7(10) 1_555 1_555 1_555 no
F17 P3 F18 84(1) 1_555 1_555 1_555 no
F19 P4 F20 90.7(9) 1_555 1_555 1_555 no
F19 P4 F21 94(1) 1_555 1_555 1_555 no
F19 P4 F22 88.5(9) 1_555 1_555 1_555 no
F19 P4 F23 87(1) 1_555 1_555 1_555 no
F19 P4 F24 179(1) 1_555 1_555 1_555 no
F20 P4 F21 87(1) 1_555 1_555 1_555 no
F20 P4 F22 177(1) 1_555 1_555 1_555 no
F20 P4 F23 94(1) 1_555 1_555 1_555 no
F20 P4 F24 90.0(8) 1_555 1_555 1_555 no
F21 P4 F22 89.7(10) 1_555 1_555 1_555 no
F21 P4 F23 176(1) 1_555 1_555 1_555 no
F21 P4 F24 84.9(9) 1_555 1_555 1_555 no
F22 P4 F23 88(1) 1_555 1_555 1_555 no
F22 P4 F24 90.8(8) 1_555 1_555 1_555 no
F23 P4 F24 92(1) 1_555 1_555 1_555 no
RH1 O1 C1 123.1(10) 1_555 1_555 1_555 no
RH2 O2 C1 124.9(10) 1_555 1_555 1_555 no
RH1 O3 C3 122.1(10) 1_555 1_555 1_555 no
RH2 O4 C3 123.4(9) 1_555 1_555 1_555 no
RH101 O101 C101 124(1) 1_555 1_555 1_555 no
RH102 O102 C101 126(1) 1_555 1_555 1_555 no
RH101 O103 C103 122(1) 1_555 1_555 1_555 no
RH102 O104 C103 123.7(10) 1_555 1_555 1_555 no
RH1 N1 C11 125(1) 1_555 1_555 1_555 no
RH1 N1 C15 114.1(10) 1_555 1_555 1_555 no
C11 N1 C15 120(1) 1_555 1_555 1_555 no
RH1 N2 C16 116(1) 1_555 1_555 1_555 no
RH1 N2 C20 124(1) 1_555 1_555 1_555 no
C16 N2 C20 118(1) 1_555 1_555 1_555 no
RH1 N3 C21 118(1) 1_555 1_555 1_555 no
RH1 N3 C25 124(1) 1_555 1_555 1_555 no
C21 N3 C25 117(1) 1_555 1_555 1_555 no
RH2 N4 C31 125(1) 1_555 1_555 1_555 no
RH2 N4 C35 117.3(10) 1_555 1_555 1_555 no
C31 N4 C35 117(1) 1_555 1_555 1_555 no
RH2 N5 C36 115.1(10) 1_555 1_555 1_555 no
RH2 N5 C40 124(1) 1_555 1_555 1_555 no
C36 N5 C40 120(1) 1_555 1_555 1_555 no
RH2 N6 C41 127(1) 1_555 1_555 1_555 no
RH2 N6 C45 117(1) 1_555 1_555 1_555 no
C41 N6 C45 115(1) 1_555 1_555 1_555 no
RH101 N101 C111 123(1) 1_555 1_555 1_555 no
RH101 N101 C115 113.9(9) 1_555 1_555 1_555 no
C111 N101 C115 122(1) 1_555 1_555 1_555 no
RH101 N102 C116 115.1(9) 1_555 1_555 1_555 no
RH101 N102 C120 127(1) 1_555 1_555 1_555 no
C116 N102 C120 117(1) 1_555 1_555 1_555 no
RH101 N103 C121 120(1) 1_555 1_555 1_555 no
RH101 N103 C125 125(1) 1_555 1_555 1_555 no
C121 N103 C125 113(1) 1_555 1_555 1_555 no
RH102 N104 C131 121(1) 1_555 1_555 1_555 no
RH102 N104 C135 114(1) 1_555 1_555 1_555 no
C131 N104 C135 123(1) 1_555 1_555 1_555 no
RH102 N105 C136 115(1) 1_555 1_555 1_555 no
RH102 N105 C140 126(1) 1_555 1_555 1_555 no
C136 N105 C140 117(1) 1_555 1_555 1_555 no
RH102 N106 C141 124(1) 1_555 1_555 1_555 no
RH102 N106 C145 120(1) 1_555 1_555 1_555 no
C141 N106 C145 114(1) 1_555 1_555 1_555 no
O1 C1 O2 121(1) 1_555 1_555 1_555 no
O1 C1 C2 116(1) 1_555 1_555 1_555 no
O2 C1 C2 121(1) 1_555 1_555 1_555 no
O3 C3 O4 123(1) 1_555 1_555 1_555 no
O3 C3 C4 115(1) 1_555 1_555 1_555 no
O4 C3 C4 120(1) 1_555 1_555 1_555 no
N1 C11 C12 122(1) 1_555 1_555 1_555 no
N1 C11 H11 119(1) 1_555 1_555 1_555 no
C12 C11 H11 117(1) 1_555 1_555 1_555 no
C11 C12 C13 117(1) 1_555 1_555 1_555 no
C11 C12 H12 122(1) 1_555 1_555 1_555 no
C13 C12 H12 119(1) 1_555 1_555 1_555 no
C12 C13 C14 121(1) 1_555 1_555 1_555 no
C12 C13 H13 119(2) 1_555 1_555 1_555 no
C14 C13 H13 118(2) 1_555 1_555 1_555 no
C13 C14 C15 116(1) 1_555 1_555 1_555 no
C13 C14 H14 122(1) 1_555 1_555 1_555 no
C15 C14 H14 121(1) 1_555 1_555 1_555 no
N1 C15 C14 121(1) 1_555 1_555 1_555 no
N1 C15 C16 115(1) 1_555 1_555 1_555 no
C14 C15 C16 123(1) 1_555 1_555 1_555 no
N2 C16 C15 111(1) 1_555 1_555 1_555 no
N2 C16 C17 122(1) 1_555 1_555 1_555 no
C15 C16 C17 126(1) 1_555 1_555 1_555 no
C16 C17 C18 119(1) 1_555 1_555 1_555 no
C16 C17 H34 120(1) 1_555 1_555 1_555 no
C18 C17 H34 119(1) 1_555 1_555 1_555 no
C17 C18 C19 120(1) 1_555 1_555 1_555 no
C17 C18 H18 120(2) 1_555 1_555 1_555 no
C19 C18 H18 118(2) 1_555 1_555 1_555 no
C18 C19 C20 119(1) 1_555 1_555 1_555 no
C18 C19 H19 121(1) 1_555 1_555 1_555 no
C20 C19 H19 119(2) 1_555 1_555 1_555 no
N2 C20 C19 119(1) 1_555 1_555 1_555 no
N2 C20 H20 119(1) 1_555 1_555 1_555 no
C19 C20 H20 120(1) 1_555 1_555 1_555 no
N3 C21 C22 122(1) 1_555 1_555 1_555 no
N3 C21 H21 118(1) 1_555 1_555 1_555 no
C22 C21 H21 118(1) 1_555 1_555 1_555 no
C21 C22 C23 118(1) 1_555 1_555 1_555 no
C21 C22 H22 119(2) 1_555 1_555 1_555 no
C23 C22 H22 121(1) 1_555 1_555 1_555 no
C22 C23 C24 117(1) 1_555 1_555 1_555 no
C22 C23 H23 120(2) 1_555 1_555 1_555 no
C24 C23 H23 121(2) 1_555 1_555 1_555 no
C23 C24 C25 120(1) 1_555 1_555 1_555 no
C23 C24 H24 118(2) 1_555 1_555 1_555 no
C25 C24 H24 120(1) 1_555 1_555 1_555 no
N3 C25 C24 122(1) 1_555 1_555 1_555 no
N3 C25 H25 117(1) 1_555 1_555 1_555 no
C24 C25 H25 120(1) 1_555 1_555 1_555 no
N4 C31 C32 122(1) 1_555 1_555 1_555 no
N4 C31 H31 119(1) 1_555 1_555 1_555 no
C32 C31 H31 118(1) 1_555 1_555 1_555 no
C31 C32 C33 117(1) 1_555 1_555 1_555 no
C31 C32 H32 121(2) 1_555 1_555 1_555 no
C33 C32 H32 121(1) 1_555 1_555 1_555 no
C32 C33 C34 119(1) 1_555 1_555 1_555 no
C32 C33 H33 119(2) 1_555 1_555 1_555 no
C34 C33 H33 121(2) 1_555 1_555 1_555 no
C33 C34 C35 119(1) 1_555 1_555 1_555 no
C33 C34 H17 120(1) 1_555 1_555 1_555 no
C35 C34 H17 120(1) 1_555 1_555 1_555 no
N4 C35 C34 122(1) 1_555 1_555 1_555 no
N4 C35 C36 111(1) 1_555 1_555 1_555 no
C34 C35 C36 125(1) 1_555 1_555 1_555 no
N5 C36 C35 116(1) 1_555 1_555 1_555 no
N5 C36 C37 118(1) 1_555 1_555 1_555 no
C35 C36 C37 125(1) 1_555 1_555 1_555 no
C36 C37 C38 122(1) 1_555 1_555 1_555 no
C36 C37 H37 119(1) 1_555 1_555 1_555 no
C38 C37 H37 117(1) 1_555 1_555 1_555 no
C37 C38 C39 119(1) 1_555 1_555 1_555 no
C37 C38 H38 121(2) 1_555 1_555 1_555 no
C39 C38 H38 119(2) 1_555 1_555 1_555 no
C38 C39 C40 116(1) 1_555 1_555 1_555 no
C38 C39 H39 120(2) 1_555 1_555 1_555 no
C40 C39 H39 122(1) 1_555 1_555 1_555 no
N5 C40 C39 122(1) 1_555 1_555 1_555 no
N5 C40 H40 118(1) 1_555 1_555 1_555 no
C39 C40 H40 118(1) 1_555 1_555 1_555 no
N6 C41 C42 124(1) 1_555 1_555 1_555 no
N6 C41 H41 117(1) 1_555 1_555 1_555 no
C42 C41 H41 118(1) 1_555 1_555 1_555 no
C41 C42 C43 120(1) 1_555 1_555 1_555 no
C41 C42 H42 121(2) 1_555 1_555 1_555 no
C43 C42 H42 118(1) 1_555 1_555 1_555 no
C42 C43 C44 119(1) 1_555 1_555 1_555 no
C42 C43 H43 121(2) 1_555 1_555 1_555 no
C44 C43 H43 119(2) 1_555 1_555 1_555 no
C43 C44 C45 119(1) 1_555 1_555 1_555 no
C43 C44 H44 120(2) 1_555 1_555 1_555 no
C45 C44 H44 119(1) 1_555 1_555 1_555 no
N6 C45 C44 121(1) 1_555 1_555 1_555 no
N6 C45 H45 118(1) 1_555 1_555 1_555 no
C44 C45 H45 120(1) 1_555 1_555 1_555 no
O101 C101 O102 120(1) 1_555 1_555 1_555 no
O101 C101 C102 119(1) 1_555 1_555 1_555 no
O102 C101 C102 119(1) 1_555 1_555 1_555 no
O103 C103 O104 123(1) 1_555 1_555 1_555 no
O103 C103 C104 117(1) 1_555 1_555 1_555 no
O104 C103 C104 119(1) 1_555 1_555 1_555 no
N101 C111 C112 116(1) 1_555 1_555 1_555 no
N101 C111 H111 121(1) 1_555 1_555 1_555 no
C112 C111 H111 122(1) 1_555 1_555 1_555 no
C111 C112 C113 124(1) 1_555 1_555 1_555 no
C111 C112 H112 117(2) 1_555 1_555 1_555 no
C113 C112 H112 118(1) 1_555 1_555 1_555 no
C112 C113 C114 117(1) 1_555 1_555 1_555 no
C112 C113 H113 119(1) 1_555 1_555 1_555 no
C114 C113 H113 122(2) 1_555 1_555 1_555 no
C113 C114 C115 117(1) 1_555 1_555 1_555 no
C113 C114 H114 120(1) 1_555 1_555 1_555 no
C115 C114 H114 121(1) 1_555 1_555 1_555 no
N101 C115 C114 121(1) 1_555 1_555 1_555 no
N101 C115 C116 115(1) 1_555 1_555 1_555 no
C114 C115 C116 122(1) 1_555 1_555 1_555 no
N102 C116 C115 113(1) 1_555 1_555 1_555 no
N102 C116 C117 121(1) 1_555 1_555 1_555 no
C115 C116 C117 125(1) 1_555 1_555 1_555 no
C116 C117 C118 118(1) 1_555 1_555 1_555 no
C116 C117 H117 120(1) 1_555 1_555 1_555 no
C118 C117 H117 121(1) 1_555 1_555 1_555 no
C117 C118 C119 119(1) 1_555 1_555 1_555 no
C117 C118 H118 119(1) 1_555 1_555 1_555 no
C119 C118 H118 120(1) 1_555 1_555 1_555 no
C118 C119 C120 118(1) 1_555 1_555 1_555 no
C118 C119 H119 119(1) 1_555 1_555 1_555 no
C120 C119 H119 122(1) 1_555 1_555 1_555 no
N102 C120 C119 124(1) 1_555 1_555 1_555 no
N102 C120 H120 118(1) 1_555 1_555 1_555 no
C119 C120 H120 116(1) 1_555 1_555 1_555 no
N103 C121 C122 124(1) 1_555 1_555 1_555 no
N103 C121 H121 116(1) 1_555 1_555 1_555 no
C122 C121 H121 118(1) 1_555 1_555 1_555 no
C121 C122 C123 119(1) 1_555 1_555 1_555 no
C121 C122 H122 119(2) 1_555 1_555 1_555 no
C123 C122 H122 121(1) 1_555 1_555 1_555 no
C122 C123 C124 119(1) 1_555 1_555 1_555 no
C122 C123 H123 120(2) 1_555 1_555 1_555 no
C124 C123 H123 119(1) 1_555 1_555 1_555 no
C123 C124 C125 120(1) 1_555 1_555 1_555 no
C123 C124 H124 120(1) 1_555 1_555 1_555 no
C125 C124 H124 119(1) 1_555 1_555 1_555 no
N103 C125 C124 122(1) 1_555 1_555 1_555 no
N103 C125 H125 117(1) 1_555 1_555 1_555 no
C124 C125 H125 119(1) 1_555 1_555 1_555 no
N104 C131 C132 119(1) 1_555 1_555 1_555 no
N104 C131 H131 120(1) 1_555 1_555 1_555 no
C132 C131 H131 119(1) 1_555 1_555 1_555 no
C131 C132 C133 119(2) 1_555 1_555 1_555 no
C131 C132 H132 121(2) 1_555 1_555 1_555 no
C133 C132 H132 118(2) 1_555 1_555 1_555 no
C132 C133 C134 117(1) 1_555 1_555 1_555 no
C132 C133 H133 120(2) 1_555 1_555 1_555 no
C134 C133 H133 122(2) 1_555 1_555 1_555 no
C133 C134 C135 120(1) 1_555 1_555 1_555 no
C133 C134 H134 116(2) 1_555 1_555 1_555 no
C135 C134 H134 122(2) 1_555 1_555 1_555 no
N104 C135 C134 118(1) 1_555 1_555 1_555 no
N104 C135 C136 116(1) 1_555 1_555 1_555 no
C134 C135 C136 125(1) 1_555 1_555 1_555 no
N105 C136 C135 114(1) 1_555 1_555 1_555 no
N105 C136 C137 120(1) 1_555 1_555 1_555 no
C135 C136 C137 125(1) 1_555 1_555 1_555 no
C136 C137 C138 120(1) 1_555 1_555 1_555 no
C136 C137 H137 120(2) 1_555 1_555 1_555 no
C138 C137 H137 119(2) 1_555 1_555 1_555 no
C137 C138 C139 117(1) 1_555 1_555 1_555 no
C137 C138 H138 122(2) 1_555 1_555 1_555 no
C139 C138 H138 119(2) 1_555 1_555 1_555 no
C138 C139 C140 118(1) 1_555 1_555 1_555 no
C138 C139 H139 120(2) 1_555 1_555 1_555 no
C140 C139 H139 120(2) 1_555 1_555 1_555 no
N105 C140 C139 124(1) 1_555 1_555 1_555 no
N105 C140 H140 118(1) 1_555 1_555 1_555 no
C139 C140 H140 116(1) 1_555 1_555 1_555 no
N106 C141 C142 123(2) 1_555 1_555 1_555 no
N106 C141 H141 116(1) 1_555 1_555 1_555 no
C142 C141 H141 118(2) 1_555 1_555 1_555 no
C141 C142 C143 118(2) 1_555 1_555 1_555 no
C141 C142 H142 120(2) 1_555 1_555 1_555 no
C143 C142 H142 121(2) 1_555 1_555 1_555 no
C142 C143 C144 118(2) 1_555 1_555 1_555 no
C142 C143 H143 121(3) 1_555 1_555 1_555 no
C144 C143 H143 119(2) 1_555 1_555 1_555 no
C143 C144 C145 114(2) 1_555 1_555 1_555 no
C143 C144 H144 122(2) 1_555 1_555 1_555 no
C145 C144 H144 122(2) 1_555 1_555 1_555 no
N106 C145 C144 129(2) 1_555 1_555 1_555 no
N106 C145 H145 114(1) 1_555 1_555 1_555 no
C144 C145 H145 116(2) 1_555 1_555 1_555 no

loop_
_geom_bond_atom_site_label_1
_geom_bond_atom_site_label_2
_geom_bond_distance
_geom_bond_site_symmetry_1
_geom_bond_site_symmetry_2
_geom_bond_publ_flag
RH1 RH2 2.584(2) 1_555 1_555 yes
RH1 O1 2.056(10) 1_555 1_555 yes
RH1 O3 2.069(9) 1_555 1_555 yes
RH1 N1 1.99(1) 1_555 1_555 yes
RH1 N2 2.00(1) 1_555 1_555 yes
RH1 N3 2.20(1) 1_555 1_555 yes
RH2 O2 2.044(10) 1_555 1_555 yes
RH2 O4 2.049(9) 1_555 1_555 yes
RH2 N4 1.98(1) 1_555 1_555 yes
RH2 N5 1.97(1) 1_555 1_555 yes
RH2 N6 2.27(1) 1_555 1_555 yes
RH101 RH102 2.593(2) 1_555 1_555 yes
RH101 O101 2.05(1) 1_555 1_555 yes
RH101 O103 2.057(9) 1_555 1_555 yes
RH101 N101 1.99(1) 1_555 1_555 yes
RH101 N102 2.00(1) 1_555 1_555 yes
RH101 N103 2.21(1) 1_555 1_555 yes
RH102 O102 2.04(1) 1_555 1_555 yes
RH102 O104 2.044(10) 1_555 1_555 yes
RH102 N104 1.97(1) 1_555 1_555 yes
RH102 N105 1.97(1) 1_555 1_555 yes
RH102 N106 2.24(1) 1_555 1_555 yes
P1 F1 1.53(1) 1_555 1_555 no
P1 F2 1.47(1) 1_555 1_555 no
P1 F3 1.53(1) 1_555 1_555 no
P1 F4 1.54(1) 1_555 1_555 no
P1 F5 1.52(1) 1_555 1_555 no
P1 F6 1.47(1) 1_555 1_555 no
P2 F7 1.54(1) 1_555 1_555 no
P2 F8 1.59(1) 1_555 1_555 no
P2 F9 1.56(1) 1_555 1_555 no
P2 F10 1.58(1) 1_555 1_555 no
P2 F11 1.53(1) 1_555 1_555 no
P2 F12 1.55(1) 1_555 1_555 no
P3 F13 1.42(2) 1_555 1_555 no
P3 F14 1.47(1) 1_555 1_555 no
P3 F15 1.42(1) 1_555 1_555 no
P3 F16 1.57(1) 1_555 1_555 no
P3 F17 1.53(2) 1_555 1_555 no
P3 F18 1.56(2) 1_555 1_555 no
P4 F19 1.52(1) 1_555 1_555 no
P4 F20 1.46(1) 1_555 1_555 no
P4 F21 1.54(1) 1_555 1_555 no
P4 F22 1.52(1) 1_555 1_555 no
P4 F23 1.51(1) 1_555 1_555 no
P4 F24 1.51(1) 1_555 1_555 no
O1 C1 1.30(2) 1_555 1_555 no
O2 C1 1.28(2) 1_555 1_555 no
O3 C3 1.28(2) 1_555 1_555 no
O4 C3 1.26(2) 1_555 1_555 no
O101 C101 1.29(2) 1_555 1_555 no
O102 C101 1.26(2) 1_555 1_555 no
O103 C103 1.26(2) 1_555 1_555 no
O104 C103 1.27(2) 1_555 1_555 no
O201 C201 1.46(6) 1_555 1_555 no
N1 C11 1.32(2) 1_555 1_555 no
N1 C15 1.37(2) 1_555 1_555 no
N2 C16 1.34(2) 1_555 1_555 no
N2 C20 1.35(2) 1_555 1_555 no
N3 C21 1.34(2) 1_555 1_555 no
N3 C25 1.33(2) 1_555 1_555 no
N4 C31 1.34(2) 1_555 1_555 no
N4 C35 1.32(2) 1_555 1_555 no
N5 C36 1.33(2) 1_555 1_555 no
N5 C40 1.34(2) 1_555 1_555 no
N6 C41 1.33(2) 1_555 1_555 no
N6 C45 1.36(2) 1_555 1_555 no
N101 C111 1.35(2) 1_555 1_555 no
N101 C115 1.35(2) 1_555 1_555 no
N102 C116 1.35(2) 1_555 1_555 no
N102 C120 1.33(2) 1_555 1_555 no
N103 C121 1.42(2) 1_555 1_555 no
N103 C125 1.33(2) 1_555 1_555 no
N104 C131 1.33(2) 1_555 1_555 no
N104 C135 1.30(2) 1_555 1_555 no
N105 C136 1.30(2) 1_555 1_555 no
N105 C140 1.30(2) 1_555 1_555 no
N106 C141 1.28(2) 1_555 1_555 no
N106 C145 1.32(2) 1_555 1_555 no
C1 C2 1.49(2) 1_555 1_555 no
C3 C4 1.49(2) 1_555 1_555 no
C11 C12 1.38(2) 1_555 1_555 no
C11 H11 0.993 1_555 1_555 no
C12 C13 1.36(2) 1_555 1_555 no
C12 H12 0.986 1_555 1_555 no
C13 C14 1.41(2) 1_555 1_555 no
C13 H13 0.976 1_555 1_555 no
C14 C15 1.39(2) 1_555 1_555 no
C14 H14 1.005 1_555 1_555 no
C15 C16 1.51(2) 1_555 1_555 no
C16 C17 1.39(2) 1_555 1_555 no
C17 C18 1.29(2) 1_555 1_555 no
C17 H34 0.995 1_555 1_555 no
C18 C19 1.38(2) 1_555 1_555 no
C18 H18 0.980 1_555 1_555 no
C19 C20 1.40(2) 1_555 1_555 no
C19 H19 0.986 1_555 1_555 no
C20 H20 1.009 1_555 1_555 no
C21 C22 1.36(2) 1_555 1_555 no
C21 H21 0.992 1_555 1_555 no
C22 C23 1.40(2) 1_555 1_555 no
C22 H22 0.988 1_555 1_555 no
C23 C24 1.33(2) 1_555 1_555 no
C23 H23 0.983 1_555 1_555 no
C24 C25 1.37(2) 1_555 1_555 no
C24 H24 0.978 1_555 1_555 no
C25 H25 0.997 1_555 1_555 no
C31 C32 1.38(2) 1_555 1_555 no
C31 H31 0.994 1_555 1_555 no
C32 C33 1.38(2) 1_555 1_555 no
C32 H32 0.993 1_555 1_555 no
C33 C34 1.33(2) 1_555 1_555 no
C33 H33 0.988 1_555 1_555 no
C34 C35 1.37(2) 1_555 1_555 no
C34 H17 0.997 1_555 1_555 no
C35 C36 1.44(2) 1_555 1_555 no
C36 C37 1.38(2) 1_555 1_555 no
C37 C38 1.39(2) 1_555 1_555 no
C37 H37 0.985 1_555 1_555 no
C38 C39 1.34(2) 1_555 1_555 no
C38 H38 0.991 1_555 1_555 no
C39 C40 1.43(2) 1_555 1_555 no
C39 H39 0.980 1_555 1_555 no
C40 H40 0.995 1_555 1_555 no
C41 C42 1.36(2) 1_555 1_555 no
C41 H41 0.995 1_555 1_555 no
C42 C43 1.35(2) 1_555 1_555 no
C42 H42 0.981 1_555 1_555 no
C43 C44 1.31(2) 1_555 1_555 no
C43 H43 0.993 1_555 1_555 no
C44 C45 1.43(2) 1_555 1_555 no
C44 H44 1.010 1_555 1_555 no
C45 H45 0.998 1_555 1_555 no
C101 C102 1.49(2) 1_555 1_555 no
C103 C104 1.52(2) 1_555 1_555 no
C111 C112 1.39(2) 1_555 1_555 no
C111 H111 1.006 1_555 1_555 no
C112 C113 1.38(2) 1_555 1_555 no
C112 H112 0.986 1_555 1_555 no
C113 C114 1.39(2) 1_555 1_555 no
C113 H113 0.967 1_555 1_555 no
C114 C115 1.42(2) 1_555 1_555 no
C114 H114 0.997 1_555 1_555 no
C115 C116 1.46(2) 1_555 1_555 no
C116 C117 1.38(2) 1_555 1_555 no
C117 C118 1.38(2) 1_555 1_555 no
C117 H117 0.993 1_555 1_555 no
C118 C119 1.35(2) 1_555 1_555 no
C118 H118 1.010 1_555 1_555 no
C119 C120 1.35(2) 1_555 1_555 no
C119 H119 0.984 1_555 1_555 no
C120 H120 0.982 1_555 1_555 no
C121 C122 1.36(2) 1_555 1_555 no
C121 H121 0.993 1_555 1_555 no
C122 C123 1.34(2) 1_555 1_555 no
C122 H122 0.987 1_555 1_555 no
C123 C124 1.35(2) 1_555 1_555 no
C123 H123 0.972 1_555 1_555 no
C124 C125 1.42(2) 1_555 1_555 no
C124 H124 0.986 1_555 1_555 no
C125 H125 0.983 1_555 1_555 no
C131 C132 1.41(2) 1_555 1_555 no
C131 H131 1.013 1_555 1_555 no
C132 C133 1.31(3) 1_555 1_555 no
C132 H132 0.993 1_555 1_555 no
C133 C134 1.46(3) 1_555 1_555 no
C133 H133 1.000 1_555 1_555 no
C134 C135 1.36(2) 1_555 1_555 no
C134 H134 1.014 1_555 1_555 no
C135 C136 1.42(2) 1_555 1_555 no
C136 C137 1.43(2) 1_555 1_555 no
C137 C138 1.32(2) 1_555 1_555 no
C137 H137 0.995 1_555 1_555 no
C138 C139 1.37(3) 1_555 1_555 no
C138 H138 0.994 1_555 1_555 no
C139 C140 1.36(2) 1_555 1_555 no
C139 H139 0.993 1_555 1_555 no
C140 H140 1.001 1_555 1_555 no
C141 C142 1.39(3) 1_555 1_555 no
C141 H141 0.999 1_555 1_555 no
C142 C143 1.39(3) 1_555 1_555 no
C142 H142 0.986 1_555 1_555 no
C143 C144 1.39(3) 1_555 1_555 no
C143 H143 0.969 1_555 1_555 no
C144 C145 1.34(2) 1_555 1_555 no
C144 H144 0.998 1_555 1_555 no
C145 H145 0.986 1_555 1_555 no

loop_
_geom_contact_atom_site_label_1
_geom_contact_atom_site_label_2
_geom_contact_distance
_geom_contact_site_symmetry_1
_geom_contact_site_symmetry_2
_geom_contact_publ_flag
RH1 RH2 2.584(2) 1_555 1_555 ?
RH101 RH102 2.593(2) 1_555 1_555 ?
